data_4327764
loop_
_publ_author_name
'Zhiwei Liu'
'Peter I. Djurovich'
'Matthew T. Whited'
'Mark E. Thompson'

_publ_contact_author_address
;Department of Chemistry
University of Southern California
Los Angeles, CA 90089
;
_publ_contact_author_email met@usc.edu
_publ_contact_author_fax '(+1) 213-740-8594'
_publ_contact_author_name 'Mark E. Thompson'
_publ_section_title
;
 Cu4I4 Clusters Supported by P^N-type Ligands: New Structures with Tunable
 Emission Colors
;
_journal_name_full 'Inorganic Chemistry'
_journal_page_first 230
_journal_page_last 236
_journal_paper_doi 10.1021/ic2015226
_journal_volume 51
_journal_year 2012
_chemical_formula_moiety 'C36 H56 Cu4 I4 N2 P2'
_chemical_formula_sum 'C36 H56 Cu4 I4 N2 P2'
_chemical_formula_weight 1340.53
_chemical_name_systematic
; 
 ? 
;
_space_group_IT_number 61
_symmetry_cell_setting orthorhombic
_symmetry_space_group_name_Hall '-P 2ac 2ab'
_symmetry_space_group_name_H-M 'P b c a'
_atom_sites_solution_hydrogens geom
_atom_sites_solution_primary direct
_atom_sites_solution_secondary difmap
_audit_creation_method SHELXL-97
_cell_angle_alpha 90.00
_cell_angle_beta 90.00
_cell_angle_gamma 90.00
_cell_formula_units_Z 4
_cell_length_a 9.6249(4)
_cell_length_b 19.2866(9)
_cell_length_c 22.5310(10)
_cell_measurement_reflns_used 7379
_cell_measurement_temperature 153(2)
_cell_measurement_theta_max 27.47
_cell_measurement_theta_min 2.30
_cell_volume 4182.5(3)
_computing_cell_refinement 'Bruker SMART'
_computing_data_collection 'Bruker SMART'
_computing_data_reduction 'Bruker SAINT'
_computing_molecular_graphics 'Bruker SHELXTL'
_computing_publication_material 'Bruker SHELXTL'
_computing_structure_refinement 'SHELXL-97 (Sheldrick, 2008)'
_computing_structure_solution 'SHELXS-97 (Sheldrick, 2008)'
_diffrn_ambient_temperature 153(2)
_diffrn_measured_fraction_theta_full 1.000
_diffrn_measured_fraction_theta_max 0.993
_diffrn_measurement_device_type 'CCD area detector'
_diffrn_measurement_method 'phi and omega scans'
_diffrn_radiation_monochromator graphite
_diffrn_radiation_source 'fine-focus sealed tube'
_diffrn_radiation_type MoK\a
_diffrn_radiation_wavelength 0.71073
_diffrn_reflns_av_R_equivalents 0.0440
_diffrn_reflns_av_sigmaI/netI 0.0351
_diffrn_reflns_limit_h_max 12
_diffrn_reflns_limit_h_min -12
_diffrn_reflns_limit_k_max 19
_diffrn_reflns_limit_k_min -24
_diffrn_reflns_limit_l_max 28
_diffrn_reflns_limit_l_min -24
_diffrn_reflns_number 24404
_diffrn_reflns_theta_full 25.00
_diffrn_reflns_theta_max 27.50
_diffrn_reflns_theta_min 1.81
_exptl_absorpt_coefficient_mu 5.064
_exptl_absorpt_correction_T_max 0.7456
_exptl_absorpt_correction_T_min 0.6098
_exptl_absorpt_correction_type multi-scan
_exptl_absorpt_process_details 'Bruker SADABS'
_exptl_crystal_colour colorless
_exptl_crystal_density_diffrn 2.129
_exptl_crystal_description blade
_exptl_crystal_F_000 2576
_exptl_crystal_size_max 0.23
_exptl_crystal_size_mid 0.08
_exptl_crystal_size_min 0.07
_refine_diff_density_max 1.517
_refine_diff_density_min -0.932
_refine_diff_density_rms 0.154
_refine_ls_extinction_method none
_refine_ls_goodness_of_fit_ref 1.924
_refine_ls_hydrogen_treatment constr
_refine_ls_matrix_type full
_refine_ls_number_parameters 217
_refine_ls_number_reflns 4775
_refine_ls_number_restraints 0
_refine_ls_restrained_S_all 1.924
_refine_ls_R_factor_all 0.0565
_refine_ls_R_factor_gt 0.0416
_refine_ls_shift/su_max 0.001
_refine_ls_shift/su_mean 0.000
_refine_ls_structure_factor_coef Fsqd
_refine_ls_weighting_details 'calc w=1/[\s^2^(Fo^2^)+(0.0000P)^2^+0.0000P] where P=(Fo^2^+2Fc^2^)/3'
_refine_ls_weighting_scheme calc
_refine_ls_wR_factor_gt 0.0662
_refine_ls_wR_factor_ref 0.0678
_reflns_number_gt 3797
_reflns_number_total 4775
_reflns_threshold_expression >2sigma(I)
_cod_data_source_file ic2015226_si_001_5.cif
_cod_data_source_block zl19
_cod_original_sg_symbol_Hall -P2ac2ab
_cod_database_code 4327764

loop_
_symmetry_equiv_pos_as_xyz
'x, y, z'
'-x+1/2, -y, z+1/2'
'-x, y+1/2, -z+1/2'
'x+1/2, -y+1/2, -z'
'-x, -y, -z'
'x-1/2, y, -z-1/2'
'x, -y-1/2, z-1/2'
'-x-1/2, y-1/2, z'

loop_
_atom_site_label
_atom_site_type_symbol
_atom_site_fract_x
_atom_site_fract_y
_atom_site_fract_z
_atom_site_U_iso_or_equiv
_atom_site_adp_type
_atom_site_occupancy
_atom_site_symmetry_multiplicity
_atom_site_calc_flag
_atom_site_refinement_flags
Cu1 Cu -0.15640(8) 0.05557(4) 0.52173(4) 0.0438(2) Uani 1 1 d .
Cu2 Cu 0.06506(7) 0.02623(4) 0.58067(3) 0.03744(19) Uani 1 1 d .
I2 I 0.09564(3) 0.079121(17) 0.456790(15) 0.02700(9) Uani 1 1 d .
I1 I -0.10098(4) 0.119137(19) 0.625984(16) 0.03378(11) Uani 1 1 d .
N1 N -0.3160(4) 0.1054(2) 0.48397(19) 0.0268(10) Uani 1 1 d .
P1 P 0.27646(14) 0.02137(7) 0.62022(6) 0.0244(3) Uani 1 1 d .
C1 C -0.3205(6) 0.1748(3) 0.4945(2) 0.0325(14) Uani 1 1 d .
H1 H -0.2526 0.1944 0.5202 0.039 Uiso 1 1 calc R
C2 C -0.4185(6) 0.2181(3) 0.4700(3) 0.0376(15) Uani 1 1 d .
H2 H -0.4150 0.2666 0.4771 0.045 Uiso 1 1 calc R
C3 C -0.5216(6) 0.1905(3) 0.4350(3) 0.0373(15) Uani 1 1 d .
H3 H -0.5919 0.2192 0.4185 0.045 Uiso 1 1 calc R
C4 C -0.5202(5) 0.1210(3) 0.4247(2) 0.0301(13) Uani 1 1 d .
H4 H -0.5907 0.1007 0.4009 0.036 Uiso 1 1 calc R
C5 C -0.4156(5) 0.0792(3) 0.4489(2) 0.0264(12) Uani 1 1 d .
C6 C 0.4108(5) -0.0039(3) 0.5658(2) 0.0273(12) Uani 1 1 d .
H6A H 0.3947 0.0224 0.5287 0.033 Uiso 1 1 calc R
H6B H 0.5027 0.0101 0.5815 0.033 Uiso 1 1 calc R
C7 C 0.3404(5) 0.1076(2) 0.6441(2) 0.0256(12) Uani 1 1 d .
H7 H 0.2679 0.1273 0.6711 0.031 Uiso 1 1 calc R
C8 C 0.4776(5) 0.1084(3) 0.6789(2) 0.0302(13) Uani 1 1 d .
H8A H 0.4699 0.0772 0.7136 0.036 Uiso 1 1 calc R
H8B H 0.5534 0.0909 0.6533 0.036 Uiso 1 1 calc R
C9 C 0.5131(6) 0.1816(3) 0.7001(3) 0.0348(14) Uani 1 1 d .
H9A H 0.4420 0.1973 0.7288 0.042 Uiso 1 1 calc R
H9B H 0.6041 0.1810 0.7205 0.042 Uiso 1 1 calc R
C10 C 0.5189(6) 0.2321(3) 0.6478(3) 0.0368(15) Uani 1 1 d .
H10A H 0.5332 0.2797 0.6630 0.044 Uiso 1 1 calc R
H10B H 0.5990 0.2202 0.6222 0.044 Uiso 1 1 calc R
C11 C 0.3864(6) 0.2301(3) 0.6110(3) 0.0364(14) Uani 1 1 d .
H11A H 0.3085 0.2488 0.6349 0.044 Uiso 1 1 calc R
H11B H 0.3979 0.2601 0.5757 0.044 Uiso 1 1 calc R
C12 C 0.3508(5) 0.1569(2) 0.5909(2) 0.0286(13) Uani 1 1 d .
H12A H 0.4233 0.1400 0.5633 0.034 Uiso 1 1 calc R
H12B H 0.2612 0.1574 0.5693 0.034 Uiso 1 1 calc R
C13 C 0.3010(5) -0.0355(2) 0.6858(2) 0.0238(12) Uani 1 1 d .
H13 H 0.4029 -0.0392 0.6939 0.029 Uiso 1 1 calc R
C14 C 0.2441(6) -0.1087(3) 0.6762(2) 0.0328(14) Uani 1 1 d .
H14A H 0.1431 -0.1062 0.6681 0.039 Uiso 1 1 calc R
H14B H 0.2900 -0.1299 0.6414 0.039 Uiso 1 1 calc R
C15 C 0.2692(6) -0.1535(3) 0.7307(2) 0.0339(14) Uani 1 1 d .
H15A H 0.3705 -0.1593 0.7364 0.041 Uiso 1 1 calc R
H15B H 0.2286 -0.2000 0.7238 0.041 Uiso 1 1 calc R
C16 C 0.2068(6) -0.1228(3) 0.7862(2) 0.0335(14) Uani 1 1 d .
H16A H 0.2345 -0.1509 0.8210 0.040 Uiso 1 1 calc R
H16B H 0.1042 -0.1239 0.7833 0.040 Uiso 1 1 calc R
C17 C 0.2549(6) -0.0485(3) 0.7949(2) 0.0355(14) Uani 1 1 d .
H17A H 0.2042 -0.0279 0.8289 0.043 Uiso 1 1 calc R
H17B H 0.3551 -0.0484 0.8048 0.043 Uiso 1 1 calc R
C18 C 0.2312(6) -0.0040(3) 0.7400(2) 0.0316(13) Uani 1 1 d .
H18A H 0.2690 0.0431 0.7470 0.038 Uiso 1 1 calc R
H18B H 0.1302 0.0004 0.7326 0.038 Uiso 1 1 calc R

loop_
_atom_site_aniso_label
_atom_site_aniso_U_11
_atom_site_aniso_U_22
_atom_site_aniso_U_33
_atom_site_aniso_U_23
_atom_site_aniso_U_13
_atom_site_aniso_U_12
Cu1 0.0435(5) 0.0441(5) 0.0436(5) -0.0053(4) -0.0135(4) 0.0120(4)
Cu2 0.0334(4) 0.0378(5) 0.0412(5) -0.0076(3) -0.0079(3) 0.0022(3)
I2 0.02978(19) 0.02432(19) 0.0269(2) -0.00124(15) 0.00074(16) -0.00351(16)
I1 0.0395(2) 0.0316(2) 0.0303(2) -0.00373(16) 0.00130(18) 0.00283(18)
N1 0.026(2) 0.025(3) 0.029(3) 0.0041(19) -0.003(2) -0.003(2)
P1 0.0274(8) 0.0207(8) 0.0250(8) -0.0015(6) 0.0011(6) -0.0002(6)
C1 0.036(3) 0.031(4) 0.031(4) -0.002(3) 0.000(3) -0.008(3)
C2 0.047(4) 0.021(3) 0.044(4) -0.001(3) 0.014(3) 0.001(3)
C3 0.031(3) 0.036(4) 0.045(4) 0.003(3) 0.001(3) 0.006(3)
C4 0.031(3) 0.031(4) 0.029(4) 0.000(2) -0.003(3) 0.003(3)
C5 0.027(3) 0.031(3) 0.021(3) 0.002(2) 0.005(2) -0.003(3)
C6 0.031(3) 0.028(3) 0.024(3) -0.002(2) 0.003(2) 0.000(3)
C7 0.035(3) 0.018(3) 0.024(3) -0.005(2) 0.002(2) -0.001(2)
C8 0.032(3) 0.025(3) 0.034(4) 0.007(2) -0.001(3) -0.001(2)
C9 0.039(3) 0.029(4) 0.037(4) -0.007(3) -0.009(3) -0.006(3)
C10 0.042(4) 0.026(3) 0.043(4) -0.001(3) -0.008(3) -0.006(3)
C11 0.050(4) 0.021(3) 0.038(4) 0.002(2) -0.003(3) -0.002(3)
C12 0.039(3) 0.022(3) 0.025(3) 0.002(2) -0.008(2) 0.000(2)
C13 0.026(3) 0.022(3) 0.024(3) 0.001(2) -0.001(2) -0.002(2)
C14 0.045(4) 0.026(3) 0.028(4) -0.001(2) 0.010(3) -0.005(3)
C15 0.042(4) 0.026(3) 0.034(4) 0.003(2) 0.004(3) -0.004(3)
C16 0.036(3) 0.038(4) 0.027(3) 0.008(3) 0.004(3) 0.001(3)
C17 0.040(4) 0.038(4) 0.028(4) 0.000(3) 0.003(3) -0.005(3)
C18 0.037(3) 0.029(3) 0.029(4) -0.001(2) 0.002(3) 0.000(3)

loop_
_atom_type_symbol
_atom_type_description
_atom_type_scat_dispersion_real
_atom_type_scat_dispersion_imag
_atom_type_scat_source
C C 0.0033 0.0016 'International Tables Vol C Tables 4.2.6.8 and 6.1.1.4'
H H 0.0000 0.0000 'International Tables Vol C Tables 4.2.6.8 and 6.1.1.4'
N N 0.0061 0.0033 'International Tables Vol C Tables 4.2.6.8 and 6.1.1.4'
P P 0.1023 0.0942 'International Tables Vol C Tables 4.2.6.8 and 6.1.1.4'
Cu Cu 0.3201 1.2651 'International Tables Vol C Tables 4.2.6.8 and 6.1.1.4'
I I -0.4742 1.8119 'International Tables Vol C Tables 4.2.6.8 and 6.1.1.4'

loop_
_geom_angle_atom_site_label_1
_geom_angle_atom_site_label_2
_geom_angle_atom_site_label_3
_geom_angle
_geom_angle_site_symmetry_1
_geom_angle_site_symmetry_3
N1 Cu1 Cu2 163.75(13) . .
N1 Cu1 I1 107.62(13) . .
Cu2 Cu1 I1 59.20(2) . .
N1 Cu1 I2 134.66(13) . 5_556
Cu2 Cu1 I2 61.17(2) . 5_556
I1 Cu1 I2 103.73(3) . 5_556
N1 Cu1 I2 110.86(12) . .
Cu2 Cu1 I2 66.28(3) . .
I1 Cu1 I2 101.80(3) . .
I2 Cu1 I2 93.47(2) 5_556 .
N1 Cu1 Cu2 98.88(13) . 5_556
Cu2 Cu1 Cu2 92.26(3) . 5_556
I1 Cu1 Cu2 150.38(3) . 5_556
I2 Cu1 Cu2 63.84(2) 5_556 5_556
I2 Cu1 Cu2 55.25(2) . 5_556
P1 Cu2 Cu1 166.86(5) . .
P1 Cu2 I1 115.64(5) . .
Cu1 Cu2 I1 62.85(2) . .
P1 Cu2 I2 128.33(5) . 5_556
Cu1 Cu2 I2 61.83(2) . 5_556
I1 Cu2 I2 106.82(3) . 5_556
P1 Cu2 Cu1 91.05(4) . 5_556
Cu1 Cu2 Cu1 87.74(3) . 5_556
I1 Cu2 Cu1 149.51(3) . 5_556
I2 Cu2 Cu1 61.23(2) 5_556 5_556
P1 Cu2 I2 107.39(5) . .
Cu1 Cu2 I2 61.60(3) . .
I1 Cu2 I2 101.04(3) . .
I2 Cu2 I2 91.23(2) 5_556 .
Cu1 Cu2 I2 54.44(2) 5_556 .
Cu2 I2 Cu1 56.99(2) 5_556 5_556
Cu2 I2 Cu1 63.52(2) 5_556 .
Cu1 I2 Cu1 86.53(2) 5_556 .
Cu2 I2 Cu2 88.77(2) 5_556 .
Cu1 I2 Cu2 61.72(2) 5_556 .
Cu1 I2 Cu2 52.12(2) . .
Cu2 I1 Cu1 57.94(2) . .
C1 N1 C5 116.8(4) . .
C1 N1 Cu1 115.0(3) . .
C5 N1 Cu1 128.2(4) . .
C7 P1 C6 101.4(2) . .
C7 P1 C13 104.9(2) . .
C6 P1 C13 106.5(2) . .
C7 P1 Cu2 112.49(17) . .
C6 P1 Cu2 112.67(18) . .
C13 P1 Cu2 117.43(17) . .
N1 C1 C2 123.3(5) . .
N1 C1 H1 118.4 . .
C2 C1 H1 118.4 . .
C1 C2 C3 119.4(5) . .
C1 C2 H2 120.3 . .
C3 C2 H2 120.3 . .
C2 C3 C4 118.2(5) . .
C2 C3 H3 120.9 . .
C4 C3 H3 120.9 . .
C3 C4 C5 120.6(5) . .
C3 C4 H4 119.7 . .
C5 C4 H4 119.7 . .
N1 C5 C4 121.7(5) . .
N1 C5 C6 118.4(5) . 5_556
C4 C5 C6 119.9(5) . 5_556
C5 C6 P1 115.2(4) 5_556 .
C5 C6 H6A 108.5 5_556 .
P1 C6 H6A 108.5 . .
C5 C6 H6B 108.5 5_556 .
P1 C6 H6B 108.5 . .
H6A C6 H6B 107.5 . .
C12 C7 C8 109.7(4) . .
C12 C7 P1 110.5(4) . .
C8 C7 P1 116.3(3) . .
C12 C7 H7 106.6 . .
C8 C7 H7 106.6 . .
P1 C7 H7 106.6 . .
C9 C8 C7 111.1(4) . .
C9 C8 H8A 109.4 . .
C7 C8 H8A 109.4 . .
C9 C8 H8B 109.4 . .
C7 C8 H8B 109.4 . .
H8A C8 H8B 108.0 . .
C10 C9 C8 110.9(5) . .
C10 C9 H9A 109.5 . .
C8 C9 H9A 109.5 . .
C10 C9 H9B 109.5 . .
C8 C9 H9B 109.5 . .
H9A C9 H9B 108.0 . .
C11 C10 C9 111.9(5) . .
C11 C10 H10A 109.2 . .
C9 C10 H10A 109.2 . .
C11 C10 H10B 109.2 . .
C9 C10 H10B 109.2 . .
H10A C10 H10B 107.9 . .
C12 C11 C10 112.0(4) . .
C12 C11 H11A 109.2 . .
C10 C11 H11A 109.2 . .
C12 C11 H11B 109.2 . .
C10 C11 H11B 109.2 . .
H11A C11 H11B 107.9 . .
C11 C12 C7 110.9(4) . .
C11 C12 H12A 109.5 . .
C7 C12 H12A 109.5 . .
C11 C12 H12B 109.5 . .
C7 C12 H12B 109.5 . .
H12A C12 H12B 108.0 . .
C18 C13 C14 108.9(4) . .
C18 C13 P1 110.3(3) . .
C14 C13 P1 112.8(3) . .
C18 C13 H13 108.2 . .
C14 C13 H13 108.2 . .
P1 C13 H13 108.2 . .
C15 C14 C13 110.8(4) . .
C15 C14 H14A 109.5 . .
C13 C14 H14A 109.5 . .
C15 C14 H14B 109.5 . .
C13 C14 H14B 109.5 . .
H14A C14 H14B 108.1 . .
C14 C15 C16 112.5(5) . .
C14 C15 H15A 109.1 . .
C16 C15 H15A 109.1 . .
C14 C15 H15B 109.1 . .
C16 C15 H15B 109.1 . .
H15A C15 H15B 107.8 . .
C15 C16 C17 110.9(4) . .
C15 C16 H16A 109.5 . .
C17 C16 H16A 109.5 . .
C15 C16 H16B 109.5 . .
C17 C16 H16B 109.5 . .
H16A C16 H16B 108.1 . .
C18 C17 C16 112.4(5) . .
C18 C17 H17A 109.1 . .
C16 C17 H17A 109.1 . .
C18 C17 H17B 109.1 . .
C16 C17 H17B 109.1 . .
H17A C17 H17B 107.9 . .
C17 C18 C13 111.2(4) . .
C17 C18 H18A 109.4 . .
C13 C18 H18A 109.4 . .
C17 C18 H18B 109.4 . .
C13 C18 H18B 109.4 . .
H18A C18 H18B 108.0 . .

loop_
_geom_bond_atom_site_label_1
_geom_bond_atom_site_label_2
_geom_bond_distance
_geom_bond_site_symmetry_2
Cu1 N1 2.002(4) .
Cu1 Cu2 2.5743(10) .
Cu1 I1 2.7028(8) .
Cu1 I2 2.7063(8) 5_556
Cu1 I2 2.8692(9) .
Cu1 Cu2 2.9299(10) 5_556
Cu2 P1 2.2232(15) .
Cu2 I1 2.6091(8) .
Cu2 I2 2.6894(8) 5_556
Cu2 Cu1 2.9299(10) 5_556
Cu2 I2 2.9862(8) .
I2 Cu2 2.6894(8) 5_556
I2 Cu1 2.7063(8) 5_556
N1 C1 1.360(6) .
N1 C5 1.341(6) .
P1 C7 1.853(5) .
P1 C6 1.847(5) .
P1 C13 1.855(5) .
C1 C2 1.375(7) .
C1 H1 0.9500 .
C2 C3 1.374(8) .
C2 H2 0.9500 .
C3 C4 1.360(7) .
C3 H3 0.9500 .
C4 C5 1.399(7) .
C4 H4 0.9500 .
C5 C6 1.491(7) 5_556
C6 C5 1.491(7) 5_556
C6 H6A 0.9900 .
C6 H6B 0.9900 .
C7 C12 1.533(7) .
C7 C8 1.536(7) .
C7 H7 1.0000 .
C8 C9 1.528(7) .
C8 H8A 0.9900 .
C8 H8B 0.9900 .
C9 C10 1.529(7) .
C9 H9A 0.9900 .
C9 H9B 0.9900 .
C10 C11 1.522(7) .
C10 H10A 0.9900 .
C10 H10B 0.9900 .
C11 C12 1.522(7) .
C11 H11A 0.9900 .
C11 H11B 0.9900 .
C12 H12A 0.9900 .
C12 H12B 0.9900 .
C13 C18 1.522(7) .
C13 C14 1.529(6) .
C13 H13 1.0000 .
C14 C15 1.520(7) .
C14 H14A 0.9900 .
C14 H14B 0.9900 .
C15 C16 1.510(7) .
C15 H15A 0.9900 .
C15 H15B 0.9900 .
C16 C17 1.519(7) .
C16 H16A 0.9900 .
C16 H16B 0.9900 .
C17 C18 1.522(7) .
C17 H17A 0.9900 .
C17 H17B 0.9900 .
C18 H18A 0.9900 .
C18 H18B 0.9900 .
